data_7703354
loop_
_publ_author_name
'Peewasan, Krisana'
'Merkel, Marcel P.'
'Fuhr, Olaf'
'Powell, Annie K.'

_publ_section_title
;
 A designed and potentially decadentate ligand for use in lanthanide(iii)
 catalysed biomass transformations: targeting diastereoselective
 trans-4,5-diaminocyclopentenone derivatives.
;
_journal_issue 7
_journal_name_full 'Dalton transactions (Cambridge, England : 2003)'
_journal_page_first 2331
_journal_page_last 2336
_journal_paper_doi 10.1039/d0dt00183j
_journal_volume 49
_journal_year 2020
_chemical_absolute_configuration ad
_chemical_formula_moiety 'C34 H34 Br2 N12 O8 Sm, N O3, 3(C2 H3 N)'
_chemical_formula_sum 'C40 H43 Br2 N16 O11 Sm'
_chemical_formula_weight 1234.07
_space_group_crystal_system hexagonal
_space_group_IT_number 178
_space_group_name_Hall 'P 61 2 (0 0 5)'
_space_group_name_H-M_alt 'P 61 2 2'
_atom_sites_solution_hydrogens geom
_atom_sites_solution_primary direct
_audit_creation_date 2018-10-15
_audit_creation_method
;
Olex2 1.2
(compiled 2018.05.29 svn.r3508 for OlexSys, GUI svn.r5506)
;
_audit_update_record
;
2020-01-21 deposited with the CCDC.	2020-01-24 downloaded from the CCDC.
;
_cell_angle_alpha 90
_cell_angle_beta 90
_cell_angle_gamma 120
_cell_formula_units_Z 6
_cell_length_a 13.00110(10)
_cell_length_b 13.00110(10)
_cell_length_c 46.6691(4)
_cell_measurement_reflns_used 193153
_cell_measurement_temperature 150.15
_cell_measurement_theta_max 66.90
_cell_measurement_theta_min 2.47
_cell_volume 6831.57(9)
_computing_cell_refinement
;
X-Area Recipe 1.33.0.0 (STOE, 2015)
;
_computing_data_collection
;
X-Area Pilatus3_SV 1.31.150.0 (STOE, 2018)
;
_computing_data_reduction
;
X-Area Integrate 1.73.1.0 (STOE, 2018)
X-Area LANA 1.73.2.0 (STOE, 2018)
;
_computing_molecular_graphics 'Olex2 (Dolomanov et al., 2009)'
_computing_publication_material 'Olex2 (Dolomanov et al., 2009)'
_computing_structure_refinement 'ShelXL (Sheldrick, 2015)'
_computing_structure_solution 'ShelXS (Sheldrick, 2008)'
_diffrn_ambient_temperature 150.15
_diffrn_detector 'Eiger R 4M'
_diffrn_detector_area_resol_mean 13.33
_diffrn_detector_type DECTRIS
_diffrn_measured_fraction_theta_full 0.996
_diffrn_measured_fraction_theta_max 0.995
_diffrn_measurement_device 'Eulerian 4-circle diffractometer'
_diffrn_measurement_device_type 'STOE STADIVARI'
_diffrn_measurement_method 'rotation method, \w scans'
_diffrn_radiation_collimation '1.2 0.6 mm diameter'
_diffrn_radiation_monochromator 'Graded multilayer mirror'
_diffrn_radiation_polarisn_norm 0
_diffrn_radiation_probe x-ray
_diffrn_radiation_type GaK\a
_diffrn_radiation_wavelength 1.34143
_diffrn_reflns_av_R_equivalents 0.0328
_diffrn_reflns_av_unetI/netI 0.0097
_diffrn_reflns_Laue_measured_fraction_full 0.996
_diffrn_reflns_Laue_measured_fraction_max 0.995
_diffrn_reflns_limit_h_max 13
_diffrn_reflns_limit_h_min -17
_diffrn_reflns_limit_k_max 17
_diffrn_reflns_limit_k_min -16
_diffrn_reflns_limit_l_max 63
_diffrn_reflns_limit_l_min -46
_diffrn_reflns_number 90987
_diffrn_reflns_point_group_measured_fraction_full 0.997
_diffrn_reflns_point_group_measured_fraction_max 0.995
_diffrn_reflns_theta_full 53.597
_diffrn_reflns_theta_max 66.413
_diffrn_reflns_theta_min 3.415
_diffrn_source 'Metaljet D2'
_diffrn_source_current 2.860
_diffrn_source_power 0.200
_diffrn_source_target Ga
_diffrn_source_type 'Metaljet D2'
_diffrn_source_voltage 70
_exptl_absorpt_coefficient_mu 8.544
_exptl_absorpt_correction_T_max 0.1993
_exptl_absorpt_correction_T_min 0.0383
_exptl_absorpt_correction_type multi-scan
_exptl_absorpt_process_details
;
STOE LANA, absorption correction by scaling of reflection intensities.
J. Koziskova, F. Hahn, J. Richter, J. Kozisek, "Comparison of different
absorption corrections on the model structure of tetrakis(\m~2~-acetato)-
diaqua-di-copper(II)", Acta Chimica Slovaca, vol. 9, no. 2, 2016, pp. 136 - 140.
Afterwards a spherical absorption correction was performed within STOE LANA.
;
_exptl_crystal_colour 'light yellow'
_exptl_crystal_colour_modifier light
_exptl_crystal_colour_primary yellow
_exptl_crystal_density_diffrn 1.800
_exptl_crystal_description block
_exptl_crystal_F_000 3690
_exptl_crystal_size_max 0.2
_exptl_crystal_size_mid 0.17
_exptl_crystal_size_min 0.15
_refine_diff_density_max 0.488
_refine_diff_density_min -0.506
_refine_diff_density_rms 0.071
_refine_ls_abs_structure_details
;
 Refined as an inversion twin.
;
_refine_ls_abs_structure_Flack 0.023(3)
_refine_ls_extinction_method none
_refine_ls_goodness_of_fit_ref 1.068
_refine_ls_hydrogen_treatment constr
_refine_ls_matrix_type full
_refine_ls_number_parameters 320
_refine_ls_number_reflns 6066
_refine_ls_number_restraints 0
_refine_ls_restrained_S_all 1.068
_refine_ls_R_factor_all 0.0242
_refine_ls_R_factor_gt 0.0235
_refine_ls_shift/su_max 0.002
_refine_ls_shift/su_mean 0.000
_refine_ls_structure_factor_coef Fsqd
_refine_ls_weighting_details 'w=1/[\s^2^(Fo^2^)+(0.0451P)^2^+2.7612P] where P=(Fo^2^+2Fc^2^)/3'
_refine_ls_weighting_scheme calc
_refine_ls_wR_factor_gt 0.0649
_refine_ls_wR_factor_ref 0.0655
_reflns_Friedel_coverage 0.664
_reflns_Friedel_fraction_full 0.999
_reflns_Friedel_fraction_max 0.995
_reflns_number_gt 5918
_reflns_number_total 6066
_reflns_threshold_expression 'I > 2\s(I)'
_cod_data_source_file d0dt00183j2.cif
_cod_data_source_block kp263
_cod_depositor_comments 'Adding full bibliography for 7703352--7703355.cif.'
_cod_original_cell_volume 6831.56(12)
_cod_original_sg_symbol_Hall 'P 61 2 (0 0 -1)'
_cod_database_code 7703354
_shelx_shelxl_version_number 2018/3
_shelx_space_group_comment
;
The symmetry employed for this shelxl refinement is uniquely defined
by the following loop, which should always be used as a source of
symmetry information in preference to the above space-group names.
They are only intended as comments.
;
_shelx_estimated_absorpt_t_max 0.361
_shelx_estimated_absorpt_t_min 0.280
_olex2_refinement_description
;
1. Twinned data refinement
 Scales: 0.977(3)
 0.023(3)
2. Fixed Uiso
 At 1.2 times of:
  All C(H) groups, All C(H,H) groups, All N(H) groups
 At 1.5 times of:
  All C(H,H,H) groups
3. Others
 Fixed Sof: N9(0.5) C20(0.5) C21(0.5) H21A(0.5) H21B(0.5) H21C(0.5)
4.a Ternary CH refined with riding coordinates:
 N1(H1)
4.b Secondary CH2 refined with riding coordinates:
 C1(H1A,H1B), C3(H3A,H3B)
4.c Aromatic/amide H refined with riding coordinates:
 N3(H3), N5(H5), C7(H7), C9(H9), C10(H10), C14(H14), C15(H15), C16(H16),
 C17(H17)
4.d Idealised Me refined as rotating group:
 C2(H2A,H2B,H2C), C19(H19A,H19B,H19C), C21(H21A,H21B,H21C)
;
_olex2_submission_special_instructions 'No special instructions were received'

loop_
_space_group_symop_operation_xyz
'x, y, z'
'x-y, x, z+1/6'
'-y, x-y, z+1/3'
'-x, -y, z+1/2'
'-x+y, -x, z+2/3'
'y, -x+y, z+5/6'
'x-y, -y, -z'
'-x, -x+y, -z+2/3'
'y, x, -z+1/3'
'-y, -x, -z+5/6'
'-x+y, y, -z+1/2'
'x, x-y, -z+1/6'

loop_
_atom_site_label
_atom_site_type_symbol
_atom_site_fract_x
_atom_site_fract_y
_atom_site_fract_z
_atom_site_U_iso_or_equiv
_atom_site_adp_type
_atom_site_occupancy
_atom_site_site_symmetry_order
_atom_site_calc_flag
_atom_site_refinement_flags_posn
_atom_site_refinement_flags_adp
_atom_site_refinement_flags_occupancy
_atom_site_disorder_assembly
_atom_site_disorder_group
Sm1 Sm 0.76030(2) 0.38015(2) 0.083333 0.02467(6) Uani 1 2 d S T P . .
Br1 Br 1.04720(4) 0.16242(4) -0.03153(2) 0.03857(10) Uani 1 1 d . . . . .
O1 O 0.9336(2) 0.3876(2) 0.06705(5) 0.0296(4) Uani 1 1 d . . . . .
O2 O 0.7225(2) 0.3091(2) 0.03079(5) 0.0348(5) Uani 1 1 d . . . . .
O3 O 0.8241(2) 0.5001(2) 0.03614(5) 0.0351(5) Uani 1 1 d . . . . .
O4 O 0.7871(3) 0.4238(3) -0.00674(6) 0.0477(6) Uani 1 1 d . . . . .
N1 N 1.1085(3) 0.5972(3) 0.05204(7) 0.0354(6) Uani 1 1 d . . . . .
H1 H 1.035079 0.547290 0.063519 0.043 Uiso 1 1 calc R . . . .
N2 N 0.7453(2) 0.1622(2) 0.07764(6) 0.0274(5) Uani 1 1 d . . . . .
N3 N 0.6569(3) 0.0717(2) 0.09357(6) 0.0307(5) Uani 1 1 d . . . . .
H3 H 0.655289 0.004086 0.096581 0.037 Uiso 1 1 calc R . . . .
N4 N 0.5797(2) 0.1985(2) 0.10364(6) 0.0296(5) Uani 1 1 d . . . . .
N5 N 0.4730(3) 0.0080(3) 0.11721(7) 0.0370(6) Uani 1 1 d . . . . .
H5 H 0.453186 -0.066736 0.119819 0.044 Uiso 1 1 calc R . . . .
N6 N 0.7779(3) 0.4107(3) 0.01948(6) 0.0337(6) Uani 1 1 d . . . . .
C1 C 1.2088(3) 0.5959(4) 0.06743(9) 0.0422(8) Uani 1 1 d . . . . .
H1A H 1.284755 0.659517 0.059473 0.051 Uiso 1 1 calc R . . . .
H1B H 1.204967 0.519080 0.063664 0.051 Uiso 1 1 calc R . . . .
C2 C 1.1226(4) 0.7180(4) 0.05005(11) 0.0498(10) Uani 1 1 d . . . . .
H2A H 1.191864 0.768898 0.038176 0.075 Uiso 1 1 calc GR . . . .
H2B H 1.133773 0.752245 0.069282 0.075 Uiso 1 1 calc GR . . . .
H2C H 1.051235 0.712301 0.041367 0.075 Uiso 1 1 calc GR . . . .
C3 C 1.0886(3) 0.5403(3) 0.02297(8) 0.0354(7) Uani 1 1 d . . . . .
H3A H 1.164890 0.577590 0.012423 0.042 Uiso 1 1 calc R . . . .
H3B H 1.032619 0.556215 0.012098 0.042 Uiso 1 1 calc R . . . .
C4 C 1.0397(3) 0.4076(3) 0.02417(7) 0.0303(6) Uani 1 1 d . . . . .
C5 C 0.9580(3) 0.3369(3) 0.04555(7) 0.0281(6) Uani 1 1 d . . . . .
C6 C 0.9037(3) 0.2123(3) 0.04342(7) 0.0289(6) Uani 1 1 d . . . . .
C7 C 0.9334(3) 0.1606(3) 0.02092(7) 0.0312(6) Uani 1 1 d . . . . .
H7 H 0.899047 0.076748 0.019882 0.037 Uiso 1 1 calc R . . . .
C8 C 1.0132(3) 0.2326(3) 0.00022(7) 0.0321(6) Uani 1 1 d . . . . .
C9 C 1.0662(3) 0.3545(3) 0.00159(7) 0.0315(6) Uani 1 1 d . . . . .
H9 H 1.120802 0.402327 -0.012844 0.038 Uiso 1 1 calc R . . . .
C10 C 0.8101(3) 0.1319(3) 0.06285(7) 0.0298(6) Uani 1 1 d . . . . .
H10 H 0.795849 0.053083 0.064742 0.036 Uiso 1 1 calc R . . . .
C11 C 0.5724(3) 0.0933(3) 0.10428(7) 0.0287(6) Uani 1 1 d . . . . .
C12 C 0.4766(3) 0.1807(3) 0.11715(7) 0.0322(6) Uani 1 1 d . . . . .
C13 C 0.4085(3) 0.0619(3) 0.12556(8) 0.0357(7) Uani 1 1 d . . . . .
C14 C 0.3002(4) 0.0176(4) 0.13957(10) 0.0507(10) Uani 1 1 d . . . . .
H14 H 0.254661 -0.063450 0.145053 0.061 Uiso 1 1 calc R . . . .
C15 C 0.2624(4) 0.0979(5) 0.14510(11) 0.0556(11) Uani 1 1 d . . . . .
H15 H 0.189602 0.071538 0.155006 0.067 Uiso 1 1 calc R . . . .
C16 C 0.3275(4) 0.2159(4) 0.13663(10) 0.0501(10) Uani 1 1 d . . . . .
H16 H 0.296890 0.267557 0.140171 0.060 Uiso 1 1 calc R . . . .
C17 C 0.4366(4) 0.2597(4) 0.12304(8) 0.0413(8) Uani 1 1 d . . . . .
H17 H 0.482456 0.341146 0.117929 0.050 Uiso 1 1 calc R . . . .
O5 O 0.4799(5) -0.1920(4) 0.09536(15) 0.111(2) Uani 1 1 d . . . . .
O6 O 0.6443(5) -0.1779(2) 0.083333 0.097(2) Uani 1 2 d S T P . .
N7 N 0.5350(5) -0.2325(2) 0.083333 0.0540(13) Uani 1 2 d S T P . .
N8 N 0.5190(10) 0.0990(10) -0.0414(3) 0.172(5) Uani 1 1 d . . . . .
C18 C 0.5908(10) 0.1038(9) -0.0288(3) 0.120(4) Uani 1 1 d . . . . .
C19 C 0.6984(9) 0.1217(8) -0.0187(2) 0.112(3) Uani 1 1 d . . . . .
H19A H 0.725863 0.078721 -0.030857 0.168 Uiso 1 1 calc GR . . . .
H19B H 0.688827 0.092341 0.001015 0.168 Uiso 1 1 calc GR . . . .
H19C H 0.756993 0.206737 -0.019105 0.168 Uiso 1 1 calc GR . . . .
N9 N 1.0670(15) 0.1462(15) 0.0854(4) 0.110(4) Uiso 0.5 1 d . . . A -1
C20 C 1.0972(9) 0.0748(9) 0.0833(3) 0.065(3) Uiso 0.5 1 d . . . A -1
C21 C 1.1348(14) -0.0112(15) 0.0810(3) 0.086(4) Uiso 0.5 1 d . . . A -1
H21A H 1.103502 -0.056650 0.063250 0.128 Uiso 0.5 1 calc GR . . A -1
H21B H 1.104931 -0.065253 0.097441 0.128 Uiso 0.5 1 calc GR . . A -1
H21C H 1.221785 0.029378 0.080727 0.128 Uiso 0.5 1 calc GR . . A -1

loop_
_atom_site_aniso_label
_atom_site_aniso_U_11
_atom_site_aniso_U_22
_atom_site_aniso_U_33
_atom_site_aniso_U_23
_atom_site_aniso_U_13
_atom_site_aniso_U_12
Sm1 0.02627(10) 0.02472(8) 0.02354(10) 0.00045(6) 0.000 0.01313(5)
Br1 0.04056(18) 0.04371(19) 0.03282(17) -0.00400(15) 0.00648(14) 0.02210(15)
O1 0.0303(10) 0.0276(10) 0.0312(10) 0.0003(9) 0.0032(8) 0.0146(9)
O2 0.0379(12) 0.0355(12) 0.0323(11) -0.0013(9) 0.0002(9) 0.0194(10)
O3 0.0395(12) 0.0349(12) 0.0323(11) 0.0037(9) 0.0016(10) 0.0197(10)
O4 0.0603(17) 0.0660(18) 0.0256(11) 0.0048(11) 0.0016(11) 0.0381(15)
N1 0.0309(13) 0.0289(13) 0.0436(16) 0.0018(11) 0.0068(12) 0.0128(11)
N2 0.0292(12) 0.0250(11) 0.0273(12) 0.0020(9) 0.0033(9) 0.0130(10)
N3 0.0333(13) 0.0233(11) 0.0346(13) 0.0055(10) 0.0058(11) 0.0135(10)
N4 0.0304(12) 0.0299(12) 0.0285(12) -0.0003(10) 0.0009(10) 0.0151(10)
N5 0.0375(15) 0.0319(13) 0.0402(15) 0.0063(12) 0.0102(13) 0.0163(12)
N6 0.0366(14) 0.0425(15) 0.0275(12) 0.0022(11) 0.0012(11) 0.0239(12)
C1 0.0287(15) 0.0439(19) 0.051(2) -0.0027(16) 0.0029(14) 0.0159(14)
C2 0.057(2) 0.0331(17) 0.058(3) 0.0008(17) 0.004(2) 0.0213(17)
C3 0.0364(16) 0.0336(16) 0.0365(16) 0.0061(13) 0.0080(13) 0.0178(14)
C4 0.0276(14) 0.0306(14) 0.0335(15) 0.0034(12) 0.0041(11) 0.0152(12)
C5 0.0261(13) 0.0293(14) 0.0304(13) 0.0017(12) 0.0005(11) 0.0151(11)
C6 0.0293(14) 0.0293(14) 0.0283(13) 0.0024(11) 0.0012(11) 0.0148(12)
C7 0.0306(14) 0.0334(15) 0.0315(14) -0.0013(12) 0.0003(12) 0.0174(13)
C8 0.0328(15) 0.0397(17) 0.0281(13) -0.0040(12) 0.0019(12) 0.0214(14)
C9 0.0287(14) 0.0361(16) 0.0307(14) 0.0027(12) 0.0036(12) 0.0169(13)
C10 0.0343(14) 0.0275(13) 0.0276(13) 0.0018(11) 0.0020(12) 0.0155(12)
C11 0.0294(14) 0.0271(13) 0.0253(13) 0.0011(11) 0.0004(11) 0.0109(11)
C12 0.0326(15) 0.0374(16) 0.0268(14) 0.0032(12) 0.0030(12) 0.0176(13)
C13 0.0328(16) 0.0409(17) 0.0338(15) 0.0065(13) 0.0051(13) 0.0187(14)
C14 0.041(2) 0.051(2) 0.058(2) 0.019(2) 0.0189(18) 0.0225(18)
C15 0.047(2) 0.072(3) 0.056(2) 0.020(2) 0.023(2) 0.036(2)
C16 0.053(2) 0.065(3) 0.046(2) 0.013(2) 0.0167(18) 0.040(2)
C17 0.0453(19) 0.0446(19) 0.0402(18) 0.0071(16) 0.0118(16) 0.0272(17)
O5 0.097(3) 0.052(2) 0.182(6) -0.025(3) 0.051(4) 0.035(2)
O6 0.039(3) 0.105(4) 0.124(6) 0.049(4) 0.000 0.0197(13)
N7 0.039(2) 0.0415(18) 0.080(4) -0.005(2) 0.000 0.0197(12)
N8 0.130(8) 0.139(9) 0.241(15) 0.037(9) -0.005(9) 0.063(7)
C18 0.135(8) 0.105(6) 0.145(8) -0.028(6) -0.071(7) 0.079(6)
C19 0.145(9) 0.109(7) 0.101(6) 0.003(5) 0.007(6) 0.078(7)

loop_
_atom_type_symbol
_atom_type_description
_atom_type_scat_dispersion_real
_atom_type_scat_dispersion_imag
_atom_type_scat_source
C C 0.0148 0.0070 'International Tables Vol C Tables 4.2.6.8 and 6.1.1.4'
H H 0.0000 0.0000 'International Tables Vol C Tables 4.2.6.8 and 6.1.1.4'
Br Br -0.9501 1.0411 'International Tables Vol C Tables 4.2.6.8 and 6.1.1.4'
N N 0.0253 0.0136 'International Tables Vol C Tables 4.2.6.8 and 6.1.1.4'
O O 0.0412 0.0250 'International Tables Vol C Tables 4.2.6.8 and 6.1.1.4'
Sm Sm -2.2059 10.7078 'International Tables Vol C Tables 4.2.6.8 and 6.1.1.4'

loop_
_geom_angle_atom_site_label_1
_geom_angle_atom_site_label_2
_geom_angle_atom_site_label_3
_geom_angle
_geom_angle_site_symmetry_1
_geom_angle_site_symmetry_3
O1 Sm1 O1 66.52(11) . 12
O1 Sm1 O2 73.29(8) 12 12
O1 Sm1 O2 124.31(8) . 12
O1 Sm1 O2 124.31(8) 12 .
O1 Sm1 O2 73.29(8) . .
O1 Sm1 O3 81.37(8) 12 .
O1 Sm1 O3 71.67(8) . .
O1 Sm1 O3 71.67(8) 12 12
O1 Sm1 O3 81.37(8) . 12
O1 Sm1 N2 65.25(8) 12 12
O1 Sm1 N2 65.26(8) . .
O1 Sm1 N2 121.40(8) 12 .
O1 Sm1 N2 121.40(8) . 12
O1 Sm1 N4 125.78(9) 12 12
O1 Sm1 N4 138.99(8) . 12
O1 Sm1 N4 138.99(8) 12 .
O1 Sm1 N4 125.79(9) . .
O1 Sm1 N6 70.29(8) . .
O1 Sm1 N6 103.10(8) 12 .
O2 Sm1 O2 160.99(11) . 12
O2 Sm1 O3 137.71(8) . 12
O2 Sm1 O3 49.61(8) . .
O2 Sm1 O3 137.71(8) 12 .
O2 Sm1 O3 49.61(8) 12 12
O2 Sm1 N2 110.04(8) 12 .
O2 Sm1 N2 68.72(8) . .
O2 Sm1 N2 110.05(8) . 12
O2 Sm1 N2 68.72(8) 12 12
O2 Sm1 N6 24.70(8) . .
O2 Sm1 N6 158.49(8) 12 .
O3 Sm1 O3 147.74(12) . 12
O3 Sm1 N2 112.01(8) . .
O3 Sm1 N2 112.01(8) 12 12
O3 Sm1 N2 70.07(8) 12 .
O3 Sm1 N2 70.07(8) . 12
O3 Sm1 N6 24.92(8) . .
O3 Sm1 N6 150.48(8) 12 .
N2 Sm1 N2 172.98(11) 12 .
N2 Sm1 N6 90.35(8) 12 .
N2 Sm1 N6 90.12(8) . .
N4 Sm1 O2 68.65(8) 12 .
N4 Sm1 O2 95.72(8) . .
N4 Sm1 O2 68.65(8) . 12
N4 Sm1 O2 95.72(8) 12 12
N4 Sm1 O3 72.35(9) 12 .
N4 Sm1 O3 72.36(9) . 12
N4 Sm1 O3 138.43(8) 12 12
N4 Sm1 O3 138.43(8) . .
N4 Sm1 N2 112.33(8) . 12
N4 Sm1 N2 61.44(8) . .
N4 Sm1 N2 61.44(8) 12 12
N4 Sm1 N2 112.33(8) 12 .
N4 Sm1 N4 73.57(12) 12 .
N4 Sm1 N6 117.91(9) . .
N4 Sm1 N6 68.77(8) 12 .
C5 O1 Sm1 133.88(19) . .
N6 O2 Sm1 96.63(18) . .
N6 O3 Sm1 96.17(18) . .
C1 N1 C3 111.4(3) . .
C2 N1 C1 113.2(3) . .
C2 N1 C3 111.2(3) . .
N3 N2 Sm1 115.18(18) . .
C10 N2 Sm1 130.0(2) . .
C10 N2 N3 114.8(3) . .
C11 N3 N2 115.9(3) . .
C11 N4 Sm1 121.7(2) . .
C11 N4 C12 104.6(3) . .
C12 N4 Sm1 133.6(2) . .
C11 N5 C13 106.3(3) . .
O2 N6 Sm1 58.67(16) . .
O2 N6 O3 117.6(3) . .
O3 N6 Sm1 58.91(15) . .
O4 N6 Sm1 179.0(2) . .
O4 N6 O2 121.6(3) . .
O4 N6 O3 120.8(3) . .
N1 C1 C1 114.1(3) . 12
N1 C3 C4 113.4(3) . .
C5 C4 C3 121.3(3) . .
C9 C4 C3 118.0(3) . .
C9 C4 C5 120.3(3) . .
O1 C5 C4 120.1(3) . .
O1 C5 C6 121.3(3) . .
C6 C5 C4 118.7(3) . .
C5 C6 C10 122.6(3) . .
C7 C6 C5 120.3(3) . .
C7 C6 C10 117.0(3) . .
C8 C7 C6 119.5(3) . .
C7 C8 Br1 119.6(3) . .
C9 C8 Br1 119.0(3) . .
C9 C8 C7 121.4(3) . .
C8 C9 C4 119.9(3) . .
N2 C10 C6 123.4(3) . .
N4 C11 N3 123.9(3) . .
N4 C11 N5 113.8(3) . .
N5 C11 N3 122.2(3) . .
N4 C12 C13 109.7(3) . .
C17 C12 N4 130.6(3) . .
C17 C12 C13 119.7(3) . .
N5 C13 C12 105.6(3) . .
C14 C13 N5 131.6(4) . .
C14 C13 C12 122.8(4) . .
C15 C14 C13 116.3(4) . .
C14 C15 C16 122.1(4) . .
C15 C16 C17 121.0(4) . .
C16 C17 C12 118.0(4) . .
O5 N7 O5 118.8(7) 12_545 .
O5 N7 O6 120.6(3) . .
O5 N7 O6 120.6(3) 12_545 .
N8 C18 C19 166.1(16) . .
N9 C20 C21 179.3(19) . .

loop_
_geom_bond_atom_site_label_1
_geom_bond_atom_site_label_2
_geom_bond_distance
_geom_bond_site_symmetry_2
Sm1 O1 2.334(2) .
Sm1 O1 2.334(2) 12
Sm1 O2 2.580(2) 12
Sm1 O2 2.580(2) .
Sm1 O3 2.584(2) .
Sm1 O3 2.584(2) 12
Sm1 N2 2.754(3) .
Sm1 N2 2.754(3) 12
Sm1 N4 2.538(3) 12
Sm1 N4 2.538(3) .
Br1 C8 1.904(3) .
O1 C5 1.323(4) .
O2 N6 1.262(4) .
O3 N6 1.271(4) .
O4 N6 1.233(4) .
N1 C1 1.496(5) .
N1 C2 1.491(5) .
N1 C3 1.504(5) .
N2 N3 1.381(4) .
N2 C10 1.293(4) .
N3 C11 1.358(4) .
N4 C11 1.322(4) .
N4 C12 1.392(4) .
N5 C11 1.353(4) .
N5 C13 1.392(5) .
C1 C1 1.501(8) 12
C3 C4 1.513(5) .
C4 C5 1.411(4) .
C4 C9 1.394(5) .
C5 C6 1.410(4) .
C6 C7 1.402(4) .
C6 C10 1.457(4) .
C7 C8 1.384(5) .
C8 C9 1.378(5) .
C12 C13 1.398(5) .
C12 C17 1.392(5) .
C13 C14 1.389(5) .
C14 C15 1.383(7) .
C15 C16 1.388(7) .
C16 C17 1.389(6) .
O5 N7 1.217(5) .
O6 N7 1.231(7) .
N8 C18 1.077(12) .
C18 C19 1.382(13) .
N9 C20 1.179(19) .
C20 C21 1.43(2) .

loop_
_twin_individual_id
_twin_individual_mass_fraction_refined
1 0.977(3)
2 0.023(3)
